data_2220825
loop_
_publ_author_name
'Arshad, Muhammad Nadeem'
'Tahir, M. Nawaz'
'Khan, Islam Ullah'
'Siddiqui, Waseeq Ahmad'
'Shafiq, Muhammad'

_publ_section_title
;
 2-Chloro-5-(2-iodobenzenesulfonamido)benzoic acid
;
_journal_coeditor_code HK2607
_journal_issue 2
_journal_name_full 'Acta Crystallographica Section E'
_journal_page_first o281
_journal_paper_doi 10.1107/S1600536808043869
_journal_volume 65
_journal_year 2009
_chemical_formula_iupac 'C13 H9 Cl I N O4 S'
_chemical_formula_moiety 'C13 H9 Cl I N O4 S'
_chemical_formula_sum 'C13 H9 Cl I N O4 S'
_chemical_formula_weight 437.62
_chemical_name_systematic
;
2-Chloro-5-(2-iodobenzenesulfonamido)benzoic acid
;
_space_group_IT_number 15
_symmetry_cell_setting monoclinic
_symmetry_space_group_name_Hall '-C 2yc'
_symmetry_space_group_name_H-M 'C 1 2/c 1'
_atom_sites_solution_hydrogens geom
_atom_sites_solution_primary direct
_atom_sites_solution_secondary difmap
_audit_creation_method SHELXL-97
_cell_angle_alpha 90
_cell_angle_beta 111.923(2)
_cell_angle_gamma 90
_cell_formula_units_Z 8
_cell_length_a 26.6375(9)
_cell_length_b 8.5532(2)
_cell_length_c 14.2696(5)
_cell_measurement_reflns_used 3738
_cell_measurement_temperature 296(2)
_cell_measurement_theta_max 28.26
_cell_measurement_theta_min 2.52
_cell_volume 3016.03(17)
_computing_cell_refinement 'SAINT (Bruker, 2007)'
_computing_data_collection 'APEX2 (Bruker, 2007)'
_computing_data_reduction 'SAINT (Bruker, 2007)'
_computing_molecular_graphics 'ORTEP-3 for Windows (Farrugia, 1997) and PLATON (Spek, 2003)'
_computing_publication_material
;
WinGX (Farrugia, 1999) and PLATON (Spek, 2003)
;
_computing_structure_refinement 'SHELXL97 (Sheldrick, 2008)'
_computing_structure_solution 'SHELXS97 (Sheldrick, 2008)'
_diffrn_ambient_temperature 296(2)
_diffrn_detector_area_resol_mean 7.40
_diffrn_measured_fraction_theta_full 0.998
_diffrn_measured_fraction_theta_max 0.998
_diffrn_measurement_device_type 'Bruker Kappa APEXII CCD'
_diffrn_measurement_method \w
_diffrn_radiation_monochromator graphite
_diffrn_radiation_source 'fine-focus sealed tube'
_diffrn_radiation_type MoK\a
_diffrn_radiation_wavelength 0.71073
_diffrn_reflns_av_R_equivalents 0.0234
_diffrn_reflns_av_sigmaI/netI 0.0199
_diffrn_reflns_limit_h_max 35
_diffrn_reflns_limit_h_min -34
_diffrn_reflns_limit_k_max 11
_diffrn_reflns_limit_k_min -11
_diffrn_reflns_limit_l_max 18
_diffrn_reflns_limit_l_min -18
_diffrn_reflns_number 16794
_diffrn_reflns_theta_full 28.26
_diffrn_reflns_theta_max 28.26
_diffrn_reflns_theta_min 2.52
_diffrn_standards_number 0
_exptl_absorpt_coefficient_mu 2.452
_exptl_absorpt_correction_T_max 0.819
_exptl_absorpt_correction_T_min 0.708
_exptl_absorpt_correction_type multi-scan
_exptl_absorpt_process_details '(SADABS; Bruker, 2005)'
_exptl_crystal_colour 'light brown'
_exptl_crystal_density_diffrn 1.928
_exptl_crystal_density_method 'not measured'
_exptl_crystal_description needle
_exptl_crystal_F_000 1696
_exptl_crystal_size_max 0.25
_exptl_crystal_size_mid 0.12
_exptl_crystal_size_min 0.08
_refine_diff_density_max 0.543
_refine_diff_density_min -0.310
_refine_ls_extinction_method none
_refine_ls_goodness_of_fit_ref 1.045
_refine_ls_hydrogen_treatment mixed
_refine_ls_matrix_type full
_refine_ls_number_parameters 203
_refine_ls_number_reflns 3738
_refine_ls_number_restraints 0
_refine_ls_restrained_S_all 1.045
_refine_ls_R_factor_all 0.0404
_refine_ls_R_factor_gt 0.0256
_refine_ls_shift/su_max 0.002
_refine_ls_shift/su_mean 0.000
_refine_ls_structure_factor_coef Fsqd
_refine_ls_weighting_details 'calc w=1/[\s^2^(Fo^2^)+(0.0301P)^2^+3.5121P] where P=(Fo^2^+2Fc^2^)/3'
_refine_ls_weighting_scheme calc
_refine_ls_wR_factor_gt 0.0610
_refine_ls_wR_factor_ref 0.0694
_reflns_number_gt 2909
_reflns_number_total 3738
_reflns_threshold_expression I>2\s(I)
_cod_data_source_file hk2607.cif
_cod_data_source_block I
_cod_original_sg_symbol_H-M 'C 2/c'
_cod_database_code 2220825
_cod_database_fobs_code 2220825

loop_
_symmetry_equiv_pos_site_id
_symmetry_equiv_pos_as_xyz
1 x,y,z
2 -x,y,1/2-z
3 -x,-y,-z
4 x,-y,1/2+z
5 1/2+x,1/2+y,z
6 1/2-x,1/2+y,1/2-z
7 1/2-x,1/2-y,-z
8 1/2+x,1/2-y,1/2+z

loop_
_atom_site_aniso_label
_atom_site_aniso_U_11
_atom_site_aniso_U_22
_atom_site_aniso_U_33
_atom_site_aniso_U_12
_atom_site_aniso_U_13
_atom_site_aniso_U_23
I1A 0.0535(3) 0.0462(3) 0.0796(5) -0.0084(2) 0.0373(3) 0.0109(4)
I1B 0.106(2) 0.0709(18) 0.0809(13) -0.0395(13) 0.0591(12) -0.0108(9)
Cl1 0.0705(5) 0.0508(4) 0.0822(5) 0.0268(3) 0.0318(4) 0.0054(4)
S1 0.0453(3) 0.0250(3) 0.0528(4) 0.0010(2) 0.0250(3) -0.0009(2)
O1 0.0748(13) 0.0452(10) 0.0659(13) -0.0060(9) 0.0452(11) -0.0017(9)
O2 0.0482(10) 0.0272(8) 0.0719(13) 0.0059(7) 0.0255(9) -0.0022(8)
O3 0.0640(15) 0.0245(9) 0.140(2) -0.0043(9) 0.0331(15) -0.0062(11)
O4 0.0735(14) 0.0240(9) 0.0982(17) 0.0068(9) 0.0190(12) 0.0050(9)
N1 0.0451(11) 0.0202(8) 0.0602(14) 0.0000(8) 0.0119(10) -0.0022(8)
C1 0.0333(11) 0.0271(10) 0.0489(14) 0.0007(8) 0.0166(10) 0.0000(9)
C2 0.0379(13) 0.0389(12) 0.0531(15) 0.0018(10) 0.0221(11) 0.0042(11)
C3 0.0577(17) 0.0623(18) 0.0538(17) 0.0023(14) 0.0290(14) -0.0012(13)
C4 0.0660(19) 0.0542(17) 0.0633(19) -0.0021(14) 0.0198(16) -0.0204(14)
C5 0.0598(18) 0.0364(14) 0.073(2) -0.0110(12) 0.0200(16) -0.0077(13)
C6 0.0444(14) 0.0344(12) 0.0583(16) -0.0061(10) 0.0205(12) 0.0012(11)
C7 0.0459(13) 0.0241(10) 0.0378(12) 0.0028(9) 0.0115(10) 0.0001(9)
C8 0.0458(13) 0.0255(10) 0.0476(14) 0.0015(9) 0.0155(11) 0.0015(9)
C9 0.0551(15) 0.0246(10) 0.0376(13) 0.0035(9) 0.0163(11) 0.0014(9)
C10 0.0545(15) 0.0362(12) 0.0398(13) 0.0129(10) 0.0172(11) 0.0012(10)
C11 0.0456(14) 0.0440(14) 0.0541(16) 0.0017(11) 0.0147(12) -0.0001(12)
C12 0.0465(14) 0.0310(11) 0.0539(15) -0.0024(10) 0.0143(12) 0.0006(10)
C13 0.0632(17) 0.0253(11) 0.0490(15) 0.0040(10) 0.0218(13) 0.0007(10)

loop_
_atom_site_type_symbol
_atom_site_label
_atom_site_fract_x
_atom_site_fract_y
_atom_site_fract_z
_atom_site_U_iso_or_equiv
_atom_site_thermal_displace_type
_atom_site_calc_flag
_atom_site_refinement_flags
_atom_site_occupancy
I I1A 0.12215(4) 0.55411(16) 0.41289(12) 0.0562(2) Uani . . 0.750
I I1B 0.12364(17) 0.5371(5) 0.4021(4) 0.0789(10) Uani . . 0.250
Cl Cl1 -0.04930(3) 1.21242(9) 0.10878(7) 0.0669(3) Uani . . 1.000
S S1 0.16694(2) 0.68574(6) 0.21704(5) 0.0391(2) Uani . . 1.000
O O1 0.18866(8) 0.7712(2) 0.15530(16) 0.0565(7) Uani . . 1.000
O O2 0.18272(7) 0.52454(19) 0.23828(15) 0.0482(6) Uani . . 1.000
O O3 0.13053(10) 1.2455(2) 0.1957(2) 0.0776(9) Uani . . 1.000
O O4 0.05294(9) 1.3743(2) 0.13943(18) 0.0690(8) Uani . . 1.000
N N1 0.10171(8) 0.6828(2) 0.16552(17) 0.0441(7) Uani . . 1.000
C C1 0.18390(9) 0.7924(3) 0.33142(18) 0.0361(7) Uani . . 1.000
C C2 0.16797(10) 0.7500(3) 0.4100(2) 0.0418(8) Uani . . 1.000
C C3 0.18262(12) 0.8446(4) 0.4949(2) 0.0556(10) Uani . . 1.000
C C4 0.21208(13) 0.9786(4) 0.5010(3) 0.0624(11) Uani . . 1.000
C C5 0.22800(12) 1.0202(3) 0.4236(3) 0.0578(10) Uani . . 1.000
C C6 0.21433(10) 0.9275(3) 0.3391(2) 0.0453(8) Uani . . 1.000
C C7 0.06742(10) 0.8137(2) 0.15009(18) 0.0371(7) Uani . . 1.000
C C8 0.08656(10) 0.9658(2) 0.15617(19) 0.0402(7) Uani . . 1.000
C C9 0.05220(10) 1.0940(3) 0.14506(18) 0.0394(7) Uani . . 1.000
C C10 -0.00221(11) 1.0655(3) 0.12406(19) 0.0436(8) Uani . . 1.000
C C11 -0.02139(11) 0.9137(3) 0.1157(2) 0.0490(8) Uani . . 1.000
C C12 0.01314(10) 0.7883(3) 0.1292(2) 0.0451(8) Uani . . 1.000
C C13 0.07726(12) 1.2528(3) 0.1587(2) 0.0456(8) Uani . . 1.000
H H1 0.08656 0.59352 0.14579 0.0529 Uiso . . 1.000
H H3 0.17239 0.81700 0.54829 0.0667 Uiso . . 1.000
H H3O 0.1464(16) 1.322(5) 0.207(3) 0.0931 Uiso . . 1.000
H H4 0.22130 1.04151 0.55811 0.0749 Uiso . . 1.000
H H5 0.24800 1.11102 0.42821 0.0695 Uiso . . 1.000
H H6 0.22545 0.95503 0.28681 0.0544 Uiso . . 1.000
H H8 0.12289 0.98281 0.16784 0.0482 Uiso . . 1.000
H H11 -0.05802 0.89606 0.10069 0.0588 Uiso . . 1.000
H H12 -0.00012 0.68681 0.12427 0.0541 Uiso . . 1.000

loop_
_atom_type_symbol
_atom_type_description
_atom_type_scat_dispersion_real
_atom_type_scat_dispersion_imag
_atom_type_scat_source
S S 0.1246 0.1234 'International Tables Vol C Tables 4.2.6.8 and 6.1.1.4'
O O 0.0106 0.0060 'International Tables Vol C Tables 4.2.6.8 and 6.1.1.4'
N N 0.0061 0.0033 'International Tables Vol C Tables 4.2.6.8 and 6.1.1.4'
I I -0.4742 1.8119 'International Tables Vol C Tables 4.2.6.8 and 6.1.1.4'
Cl Cl 0.1484 0.1585 'International Tables Vol C Tables 4.2.6.8 and 6.1.1.4'
H H 0.0000 0.0000 'International Tables Vol C Tables 4.2.6.8 and 6.1.1.4'
C C 0.0033 0.0016 'International Tables Vol C Tables 4.2.6.8 and 6.1.1.4'

loop_
_geom_angle_atom_site_label_1
_geom_angle_atom_site_label_2
_geom_angle_atom_site_label_3
_geom_angle_site_symmetry_1
_geom_angle_site_symmetry_2
_geom_angle_site_symmetry_3
_geom_angle
_geom_angle_publ_flag
O1 S1 O2 . . . 117.89(12) no
O1 S1 N1 . . . 110.08(12) no
O1 S1 C1 . . . 106.41(12) no
O2 S1 N1 . . . 105.12(11) no
O2 S1 C1 . . . 110.15(12) no
N1 S1 C1 . . . 106.73(12) no
C13 O3 H3O . . . 118(3) no
S1 N1 C7 . . . 125.69(16) no
C7 N1 H1 . . . 117.00 no
S1 N1 H1 . . . 117.00 no
S1 C1 C6 . . . 116.10(19) no
S1 C1 C2 . . . 124.0(2) no
C2 C1 C6 . . . 119.9(2) no
I1A C2 C1 . . . 125.8(2) no
I1A C2 C3 . . . 115.4(2) no
C1 C2 C3 . . . 118.9(3) no
I1B C2 C1 . . . 120.5(2) no
I1B C2 C3 . . . 120.7(3) no
C2 C3 C4 . . . 120.7(3) no
C3 C4 C5 . . . 120.5(3) no
C4 C5 C6 . . . 119.8(3) no
C1 C6 C5 . . . 120.3(3) no
C8 C7 C12 . . . 119.5(2) no
N1 C7 C8 . . . 122.2(2) no
N1 C7 C12 . . . 118.31(19) no
C7 C8 C9 . . . 121.2(3) no
C8 C9 C10 . . . 118.2(2) no
C8 C9 C13 . . . 117.2(2) no
C10 C9 C13 . . . 124.6(2) no
Cl1 C10 C9 . . . 123.3(2) no
Cl1 C10 C11 . . . 116.3(2) no
C9 C10 C11 . . . 120.4(3) no
C10 C11 C12 . . . 120.8(3) no
C7 C12 C11 . . . 119.9(2) no
O3 C13 O4 . . . 122.7(3) no
O3 C13 C9 . . . 111.8(2) no
O4 C13 C9 . . . 125.5(3) no
C2 C3 H3 . . . 120.00 no
C4 C3 H3 . . . 120.00 no
C3 C4 H4 . . . 120.00 no
C5 C4 H4 . . . 120.00 no
C4 C5 H5 . . . 120.00 no
C6 C5 H5 . . . 120.00 no
C1 C6 H6 . . . 120.00 no
C5 C6 H6 . . . 120.00 no
C7 C8 H8 . . . 119.00 no
C9 C8 H8 . . . 119.00 no
C10 C11 H11 . . . 120.00 no
C12 C11 H11 . . . 120.00 no
C7 C12 H12 . . . 120.00 no
C11 C12 H12 . . . 120.00 no

loop_
_geom_bond_atom_site_label_1
_geom_bond_atom_site_label_2
_geom_bond_site_symmetry_1
_geom_bond_site_symmetry_2
_geom_bond_distance
_geom_bond_publ_flag
I1A C2 . . 2.082(3) no
I1B C2 . . 2.150(5) no
Cl1 C10 . . 1.731(3) no
S1 O1 . . 1.423(2) no
S1 O2 . . 1.4403(17) no
S1 N1 . . 1.614(2) no
S1 C1 . . 1.775(3) no
O3 C13 . . 1.318(4) no
O4 C13 . . 1.201(3) no
O3 H3O . . 0.76(4) no
N1 C7 . . 1.409(3) no
N1 H1 . . 0.8600 no
C1 C6 . . 1.392(4) no
C1 C2 . . 1.387(4) no
C2 C3 . . 1.386(4) no
C3 C4 . . 1.373(5) no
C4 C5 . . 1.370(5) no
C5 C6 . . 1.374(4) no
C7 C12 . . 1.380(4) no
C7 C8 . . 1.388(3) no
C8 C9 . . 1.399(3) no
C9 C10 . . 1.388(4) no
C9 C13 . . 1.494(4) no
C10 C11 . . 1.384(4) no
C11 C12 . . 1.379(4) no
C3 H3 . . 0.9300 no
C4 H4 . . 0.9300 no
C5 H5 . . 0.9300 no
C6 H6 . . 0.9300 no
C8 H8 . . 0.9300 no
C11 H11 . . 0.9300 no
C12 H12 . . 0.9300 no

loop_
_geom_contact_atom_site_label_1
_geom_contact_atom_site_label_2
_geom_contact_distance
_geom_contact_site_symmetry_1
_geom_contact_site_symmetry_2
_geom_contact_publ_flag
I1A O2 3.446(2) . . no
I1A N1 3.540(3) . . no
I1A Cl1 3.4575(16) . 2_545 no
I1A C5 3.851(4) . 7_566 no
I1B O2 3.271(6) . . no
I1B N1 3.438(6) . . no
I1B C5 3.835(6) . 7_566 no
I1B Cl1 3.381(5) . 2_545 no
I1A H12 3.2900 . 2_555 no
I1A H11 3.3600 . 2_555 no
Cl1 O4 2.939(3) . . no
Cl1 I1A 3.4575(16) . 2_565 no
Cl1 I1B 3.381(5) . 2_565 no
Cl1 C7 3.549(3) . 3_575 no
S1 H3O 3.15(4) . 1_545 no
S1 H8 2.7800 . . no
O1 C8 3.193(3) . . no
O1 C4 3.293(4) . 4_574 no
O2 O3 2.714(3) . 1_545 no
O2 I1B 3.271(6) . . no
O2 I1A 3.446(2) . . no
O2 C6 3.419(3) . 6_545 no
O3 O2 2.714(3) . 1_565 no
O4 N1 2.903(3) . 1_565 no
O4 Cl1 2.939(3) . . no
O1 H8 2.5700 . . no
O1 H4 2.4800 . 4_574 no
O1 H6 2.3600 . . no
O1 H5 2.7600 . 6_545 no
O2 H6 2.6700 . 6_545 no
O2 H3O 1.95(4) . 1_545 no
O3 H3 2.7800 . 4_574 no
O3 H8 2.2800 . . no
O4 H1 2.0700 . 1_565 no
N1 I1A 3.540(3) . . no
N1 I1B 3.438(6) . . no
N1 O4 2.903(3) . 1_545 no
C1 C8 3.215(3) . . no
C2 C4 3.552(5) . 7_566 no
C4 C2 3.552(5) . 7_566 no
C4 O1 3.293(4) . 4_575 no
C5 I1A 3.851(4) . 7_566 no
C5 I1B 3.835(6) . 7_566 no
C6 C8 3.445(4) . . no
C6 O2 3.419(3) . 6_555 no
C7 Cl1 3.549(3) . 3_575 no
C8 O1 3.193(3) . . no
C8 C6 3.445(4) . . no
C8 C1 3.215(3) . . no
C9 C11 3.499(4) . 3_575 no
C10 C10 3.552(4) . 2_555 no
C11 C11 3.568(4) . 2_555 no
C11 C9 3.499(4) . 3_575 no
C1 H8 2.8100 . . no
C6 H8 2.7700 . . no
C13 H1 2.9400 . 1_565 no
H1 O4 2.0700 . 1_545 no
H1 C13 2.9400 . 1_545 no
H1 H12 2.3500 . . no
H3 O3 2.7800 . 4_575 no
H3O S1 3.15(4) . 1_565 no
H3O O2 1.95(4) . 1_565 no
H4 O1 2.4800 . 4_575 no
H5 O1 2.7600 . 6_555 no
H6 O1 2.3600 . . no
H6 O2 2.6700 . 6_555 no
H8 S1 2.7800 . . no
H8 O1 2.5700 . . no
H8 O3 2.2800 . . no
H8 C1 2.8100 . . no
H8 C6 2.7700 . . no
H11 I1A 3.3600 . 2_555 no
H12 H1 2.3500 . . no
H12 I1A 3.2900 . 2_555 no

loop_
_geom_hbond_atom_site_label_D
_geom_hbond_atom_site_label_H
_geom_hbond_atom_site_label_A
_geom_hbond_site_symmetry_A
_geom_hbond_distance_DH
_geom_hbond_distance_HA
_geom_hbond_distance_DA
_geom_hbond_angle_DHA
_geom_hbond_publ_flag
N1 H1 O4 1_545 0.86 2.07 2.903(3) 164 yes
O3 H3O O2 1_565 0.76(4) 1.95(4) 2.714(3) 176(5) yes
C4 H4 O1 4_575 0.93 2.48 3.293(4) 146 yes
C6 H6 O1 . 0.93 2.36 2.792(3) 108 yes
C8 H8 O1 . 0.93 2.57 3.193(3) 125 yes
C8 H8 O3 . 0.93 2.28 2.631(3) 102 yes

loop_
_geom_torsion_atom_site_label_1
_geom_torsion_atom_site_label_2
_geom_torsion_atom_site_label_3
_geom_torsion_atom_site_label_4
_geom_torsion_site_symmetry_1
_geom_torsion_site_symmetry_2
_geom_torsion_site_symmetry_3
_geom_torsion_site_symmetry_4
_geom_torsion
_geom_torsion_publ_flag
O1 S1 N1 C7 . . . . -65.6(2) no
O2 S1 N1 C7 . . . . 166.5(2) no
C1 S1 N1 C7 . . . . 49.5(2) no
O1 S1 C1 C2 . . . . 177.4(2) no
O1 S1 C1 C6 . . . . -1.6(2) no
O2 S1 C1 C2 . . . . -53.8(3) no
O2 S1 C1 C6 . . . . 127.3(2) no
N1 S1 C1 C2 . . . . 59.8(3) no
N1 S1 C1 C6 . . . . -119.1(2) no
S1 N1 C7 C8 . . . . 15.6(4) no
S1 N1 C7 C12 . . . . -163.8(2) no
S1 C1 C2 I1A . . . . 0.7(4) no
S1 C1 C2 C3 . . . . -178.5(2) no
C6 C1 C2 I1A . . . . 179.6(2) no
C6 C1 C2 C3 . . . . 0.4(4) no
S1 C1 C6 C5 . . . . 178.0(2) no
C2 C1 C6 C5 . . . . -0.9(4) no
I1A C2 C3 C4 . . . . -178.9(3) no
C1 C2 C3 C4 . . . . 0.4(5) no
C2 C3 C4 C5 . . . . -0.7(5) no
C3 C4 C5 C6 . . . . 0.1(5) no
C4 C5 C6 C1 . . . . 0.7(5) no
N1 C7 C8 C9 . . . . -177.1(2) no
C12 C7 C8 C9 . . . . 2.3(4) no
N1 C7 C12 C11 . . . . 178.7(2) no
C8 C7 C12 C11 . . . . -0.7(4) no
C7 C8 C9 C10 . . . . -2.3(4) no
C7 C8 C9 C13 . . . . 176.6(2) no
C8 C9 C10 Cl1 . . . . 179.79(19) no
C8 C9 C10 C11 . . . . 0.8(4) no
C13 C9 C10 Cl1 . . . . 1.0(4) no
C13 C9 C10 C11 . . . . -178.1(2) no
C8 C9 C13 O3 . . . . -10.3(3) no
C8 C9 C13 O4 . . . . 170.0(3) no
C10 C9 C13 O3 . . . . 168.5(3) no
C10 C9 C13 O4 . . . . -11.2(4) no
Cl1 C10 C11 C12 . . . . -178.3(2) no
C9 C10 C11 C12 . . . . 0.8(4) no
C10 C11 C12 C7 . . . . -0.8(4) no
